data_9005548
loop_
_publ_author_name
'Comodi, P.'
'Gatta, G. D.'
'Zanazzi, P. F.'

_publ_section_title
;
 High-pressure structural behaviour of scolecite
 Sample: P = .0001 GPa (after compression)
 Note: y-coordinate of O5 altered to match bond lengths
;
_journal_name_full 'European Journal of Mineralogy'
_journal_page_first 567
_journal_page_last 574
_journal_paper_doi 10.1127/0935-1221/2002/0014-0567
_journal_volume 14
_journal_year 2002
_chemical_formula_sum 'Al2 Ca H6 O13 Si3'
_chemical_name_mineral Scolecite
_space_group_IT_number 9
_symmetry_space_group_name_Hall 'C -2yc'
_symmetry_space_group_name_H-M 'C 1 c 1'
_cell_angle_alpha 90
_cell_angle_beta 109.89
_cell_angle_gamma 90
_cell_formula_units_Z 4
_cell_length_a 6.542
_cell_length_b 18.842
_cell_length_c 9.863
_cell_volume 1143.234
_database_code_amcsd 0006936
_diffrn_ambient_pressure 100
_exptl_crystal_density_diffrn 2.279
_cod_original_formula_sum 'Ca Si3 Al2 O13 H6'
_cod_database_code 9005548

loop_
_space_group_symop_operation_xyz
x,y,z
1/2+x,1/2+y,z
x,-y,1/2+z
1/2+x,1/2-y,1/2+z

loop_
_atom_site_label
_atom_site_fract_x
_atom_site_fract_y
_atom_site_fract_z
_atom_site_U_iso_or_equiv
_atom_site_type_symbol
_atom_site_attached_hydrogens
Ca 0.16100 0.14330 0.05120 0.01220 Ca 0
Si1 0.50000 0.37076 0.00000 0.00720 Si 0
Si2 0.22920 0.33187 0.19960 0.00700 Si 0
Si3 0.53950 0.08247 0.33070 0.00660 Si 0
Al1 0.93390 0.46211 0.09910 0.00750 Al 0
Al2 0.35490 0.21648 0.43340 0.00670 Al 0
O1 0.54120 0.03160 0.46070 0.01330 O 0
O2 0.44770 0.04550 0.17380 0.01090 O 0
O3 0.38300 0.15160 0.31540 0.01170 O 0
O4 0.11530 0.19950 0.46790 0.01280 O 0
O5 0.35290 0.29930 0.35790 0.00910 O 0
O6 0.08580 0.27130 0.09020 0.01110 O 0
O7 0.41470 0.35860 0.13500 0.01350 O 0
O8 0.07590 0.39570 0.21390 0.01260 O 0
O9 0.79000 0.10950 0.35700 0.01180 O 0
O10 0.66020 0.43690 0.03420 0.01260 O 0
Wat1 0.89060 0.08070 0.10750 0.03100 O 2
Wat2 0.90770 0.32590 0.43930 0.03500 O 2
Wat3 0.57850 0.44490 0.37430 0.02700 O 2

loop_
_cod_changelog_entry_id
_cod_changelog_entry_author
_cod_changelog_entry_date
_cod_changelog_entry_text
1
;cod-tools version 3.8.0
Id: cif_guess_AMCSD_atom_types 9574 2023-05-10 09:00:05Z saulius
;
2023-05-10T18:50:13+03:00
;Derived atom types and hydrogen counts
from atom names that follow the AMCSD naming convention
(Wat == water, O-H == hydroxyl).
;

loop_
_cod_related_entry_id
_cod_related_entry_database
_cod_related_entry_code
1 AMCSD 0006936
